data_4114799
loop_
_publ_author_name
'Shin Aoki'
'Kenta Iwaida'
'Noriko Hanamoto'
'Motoo Shiro'
'Eiichi Kimura'

_publ_contact_author_email ' ekimura@hiroshima-u.ac.jp '
_publ_contact_author_fax ' +81-82-257-5324 '
_publ_contact_author_name 'Eiichi Kimura'
_publ_contact_author_phone ' +81-82-257-5321 '
_publ_section_title
;
 Guanidine Is a Zn2+-Binding Ligand at Neutral pH in Aqueous Solution
;
_journal_name_full 'Journal of the American Chemical Society'
_journal_page_first 5256
_journal_page_last 5257
_journal_paper_doi 10.1021/ja020029y
_journal_volume 124
_journal_year 2002
_chemical_formula_moiety 'C17 H33 N7 O4 P Zn, Cl O4, 0.5(H2 O)'
_chemical_formula_sum 'C17 H34 Cl N7 O8.5 P Zn'
_chemical_formula_weight 604.30
_space_group_IT_number 14
_symmetry_cell_setting monoclinic
_symmetry_Int_Tables_number 14
_symmetry_space_group_name_Hall '-P 2yab'
_symmetry_space_group_name_H-M 'P 1 21/a 1'
_cell_angle_alpha 90
_cell_angle_beta 103.620(4)
_cell_angle_gamma 90
_cell_formula_units_Z 4
_cell_length_a 12.349(1)
_cell_length_b 14.770(1)
_cell_length_c 14.109(1)
_cell_measurement_reflns_used 22278
_cell_measurement_temperature 113.2
_cell_measurement_theta_max 25.3
_cell_measurement_theta_min 2.0
_cell_volume 2501.0(3)
_computing_cell_refinement 'PROCESS-AUTO (Rigaku, 1998)'
_computing_data_collection 'PROCESS-AUTO (Rigaku, 1998)'
_computing_data_reduction 'teXsan (MSC & Rigaku, 1999)'
_computing_molecular_graphics 'ORTEP (Johnson, 1976)'
_computing_publication_material 'teXsan (MSC & Rigaku, 1999)'
_computing_structure_refinement 'teXsan (MSC & Rigaku, 1999)'
_computing_structure_solution 'SIR97 (Altomare, 1999)'
_diffrn_detector_area_resol_mean 10.00
_diffrn_measured_fraction_theta_full 0.9983
_diffrn_measured_fraction_theta_max 0.9983
_diffrn_measurement_device_type 'Rigaku RAXIS-RAPID Imaging Plate'
_diffrn_measurement_method \w
_diffrn_radiation_type 'Mo K\a'
_diffrn_radiation_wavelength 0.7107
_diffrn_reflns_av_R_equivalents 0.0914
_diffrn_reflns_limit_h_max 14
_diffrn_reflns_limit_h_min -14
_diffrn_reflns_limit_k_max 17
_diffrn_reflns_limit_k_min -17
_diffrn_reflns_limit_l_max 16
_diffrn_reflns_limit_l_min -16
_diffrn_reflns_number 22574
_diffrn_reflns_theta_full 25.35
_diffrn_reflns_theta_max 25.35
_exptl_absorpt_coefficient_mu 1.212
_exptl_absorpt_correction_T_max 0.941
_exptl_absorpt_correction_T_min 0.765
_exptl_absorpt_correction_type multi-scan
_exptl_absorpt_process_details 'ABSCOR (Higashi, 1995)'
_exptl_crystal_colour colorless
_exptl_crystal_density_diffrn 1.605
_exptl_crystal_description platelet
_exptl_crystal_size_max 0.200
_exptl_crystal_size_mid 0.150
_exptl_crystal_size_min 0.050
_refine_diff_density_max 1.51
_refine_diff_density_min -0.72
_refine_ls_extinction_method none
_refine_ls_goodness_of_fit_ref 1.184
_refine_ls_hydrogen_treatment noref
_refine_ls_number_parameters 323
_refine_ls_number_reflns 4528
_refine_ls_R_factor_gt 0.0765
_refine_ls_shift/su_max 0.0007
_refine_ls_structure_factor_coef Fsqd
_refine_ls_weighting_details 'w = 1/[\s^2^(Fo^2^) + (0.06900(Max(Fo^2^,0) + 2Fc^2^)/3)^2^]'
_refine_ls_weighting_scheme calc
_refine_ls_wR_factor_ref 0.1831
_reflns_number_gt 2442
_reflns_number_total 4573
_reflns_threshold_expression F^2^>2.0\s(F^2^)
_cod_data_source_file ja020029y_1.cif
_cod_data_source_block RGK663raplt_Hiroshima_Univ
_cod_original_cell_volume 2501.2(4)
_cod_original_formula_sum 'C17 H34 Cl N7 O8.50 P Zn '
_cod_database_code 4114799

loop_
_symmetry_equiv_pos_as_xyz
x,y,z
1/2-x,1/2+y,-z
-x,-y,-z
1/2+x,1/2-y,z

loop_
_atom_site_label
_atom_site_type_symbol
_atom_site_fract_x
_atom_site_fract_y
_atom_site_fract_z
_atom_site_U_iso_or_equiv
_atom_site_adp_type
_atom_site_occupancy
_atom_site_calc_flag
_atom_site_refinement_flags
_atom_site_disorder_assembly
_atom_site_disorder_group
Zn(1) Zn 0.14360(7) 0.00296(6) 0.22161(6) 0.0349(2) Uani 1.00 d . . .
Cl(31) Cl 0.2783(2) 0.1269(1) 0.6677(1) 0.0412(6) Uani 1.00 d . . .
P(20) P -0.0376(1) 0.1304(1) 0.1395(1) 0.0327(5) Uani 1.00 d . . .
O(21) O -0.0952(4) 0.0512(3) 0.0808(4) 0.037(1) Uani 1.00 d . . .
O(22) O -0.0761(4) 0.2227(3) 0.0993(4) 0.036(1) Uani 1.00 d . . .
O(23) O 0.0902(3) 0.1210(3) 0.1668(4) 0.036(1) Uani 1.00 d . . .
O(24) O -0.0785(4) 0.1195(3) 0.2417(4) 0.034(1) Uani 1.00 d . . .
O(32) O 0.2263(5) 0.2125(4) 0.6386(4) 0.057(2) Uani 1.00 d . . .
O(33) O 0.1982(7) 0.0551(6) 0.6735(7) 0.063(3) Uiso 0.72 d P C A
O(33') O 0.228(2) 0.095(2) 0.739(2) 0.078(9) Uiso 0.28 d P C B
O(34) O 0.3499(8) 0.1328(6) 0.7665(8) 0.067(3) Uiso 0.72 d P C A
O(34') O 0.388(2) 0.151(1) 0.722(2) 0.048(6) Uiso 0.28 d P C B
O(35) O 0.3421(9) 0.0927(6) 0.6016(7) 0.063(3) Uiso 0.72 d P C A
O(35') O 0.272(4) 0.080(3) 0.573(3) 0.14(1) Uiso 0.28 d P C B
O(36) O 0.391(2) 0.134(1) 0.949(1) 0.119(7) Uani 0.50 d P . .
N(2) N 0.3172(5) -0.0218(4) 0.2120(5) 0.041(2) Uani 1.00 d . . .
N(5) N 0.2255(6) 0.0136(4) 0.3756(5) 0.050(2) Uani 1.00 d . . .
N(8) N 0.0204(5) -0.0642(4) 0.2813(6) 0.050(2) Uani 1.00 d . . .
N(11) N 0.1104(5) -0.1026(4) 0.1225(5) 0.043(2) Uani 1.00 d . . .
N(16) N 0.5383(5) 0.1232(4) 0.1430(5) 0.047(2) Uani 1.00 d . . .
N(18) N 0.6779(5) 0.2013(4) 0.1010(5) 0.038(2) Uani 1.00 d . . .
N(19) N 0.6906(5) 0.0456(4) 0.1147(6) 0.049(2) Uani 1.00 d . . .
C(3) C 0.3711(6) -0.0563(7) 0.3079(7) 0.057(3) Uani 1.00 d . . .
C(4) C 0.3614(7) 0.0027(5) 0.3908(6) 0.045(2) Uani 1.00 d . . .
C(6) C 0.1786(8) -0.0566(7) 0.4259(7) 0.062(3) Uani 1.00 d . . .
C(7) C 0.0563(8) -0.0545(6) 0.3916(7) 0.060(3) Uani 1.00 d . . .
C(9) C 0.0134(7) -0.1577(6) 0.2450(8) 0.060(3) Uani 1.00 d . . .
C(10) C 0.0091(7) -0.1547(6) 0.1397(7) 0.056(3) Uani 1.00 d . . .
C(12) C 0.2094(7) -0.1571(6) 0.1345(7) 0.054(3) Uani 1.00 d . . .
C(13) C 0.3052(7) -0.0964(6) 0.1355(7) 0.053(3) Uani 1.00 d . . .
C(14) C 0.3708(6) 0.0572(5) 0.1797(6) 0.043(2) Uani 1.00 d . . .
C(15) C 0.4854(6) 0.0380(6) 0.1626(7) 0.052(3) Uani 1.00 d . . .
C(17) C 0.6370(6) 0.1234(6) 0.1198(6) 0.043(2) Uani 1.00 d . . .
C(25) C -0.0582(5) 0.1806(5) 0.3167(5) 0.032(2) Uani 1.00 d . . .
C(26) C 0.0441(6) 0.2271(5) 0.3493(6) 0.039(2) Uani 1.00 d . . .
C(27) C 0.0583(6) 0.2837(5) 0.4285(6) 0.043(2) Uani 1.00 d . . .
C(28) C -0.0239(6) 0.2937(6) 0.4792(6) 0.042(2) Uani 1.00 d . . .
C(29) C -0.1255(6) 0.2492(6) 0.4462(6) 0.042(2) Uani 1.00 d . . .
C(30) C -0.1434(6) 0.1932(5) 0.3645(6) 0.037(2) Uani 1.00 d . . .
H(3a) H 0.3386 -0.1133 0.3161 0.0677 Uiso 1.00 calc . . .
H(3b) H 0.4480 -0.0643 0.3103 0.0677 Uiso 1.00 calc . . .
H(4a) H 0.3957 0.0598 0.3872 0.0536 Uiso 1.00 calc . . .
H(4b) H 0.3939 -0.0252 0.4515 0.0536 Uiso 1.00 calc . . .
H(5) H 0.2098 0.0711 0.3993 0.0598 Uiso 1.00 calc . . .
H(6a) H 0.2059 -0.1141 0.4123 0.0743 Uiso 1.00 calc . . .
H(6b) H 0.1990 -0.0460 0.4943 0.0743 Uiso 1.00 calc . . .
H(7a) H 0.0293 0.0014 0.4101 0.0718 Uiso 1.00 calc . . .
H(7b) H 0.0254 -0.1030 0.4210 0.0718 Uiso 1.00 calc . . .
H(8) H -0.0496 -0.0352 0.2583 0.0599 Uiso 1.00 calc . . .
H(9a) H 0.0770 -0.1909 0.2781 0.0723 Uiso 1.00 calc . . .
H(9b) H -0.0520 -0.1859 0.2554 0.0723 Uiso 1.00 calc . . .
H(10a) H -0.0573 -0.1250 0.1064 0.0675 Uiso 1.00 calc . . .
H(10b) H 0.0099 -0.2146 0.1154 0.0675 Uiso 1.00 calc . . .
H(11) H 0.0925 -0.0783 0.0583 0.0512 Uiso 1.00 calc . . .
H(12a) H 0.2216 -0.1894 0.1942 0.0645 Uiso 1.00 calc . . .
H(12b) H 0.2012 -0.1987 0.0819 0.0645 Uiso 1.00 calc . . .
H(13a) H 0.2952 -0.0690 0.0730 0.0640 Uiso 1.00 calc . . .
H(13b) H 0.3715 -0.1315 0.1488 0.0640 Uiso 1.00 calc . . .
H(14a) H 0.3242 0.0786 0.1204 0.0518 Uiso 1.00 calc . . .
H(14b) H 0.3780 0.1029 0.2282 0.0518 Uiso 1.00 calc . . .
H(15a) H 0.4783 -0.0012 0.1081 0.0622 Uiso 1.00 calc . . .
H(15b) H 0.5303 0.0100 0.2188 0.0622 Uiso 1.00 calc . . .
H(16) H 0.5014 0.1790 0.1471 0.0562 Uiso 1.00 calc . . .
H(18a) H 0.6381 0.2556 0.1051 0.0461 Uiso 1.00 calc . . .
H(18b) H 0.7474 0.2034 0.0831 0.0461 Uiso 1.00 calc . . .
H(19a) H 0.6591 -0.0100 0.1287 0.0586 Uiso 1.00 calc . . .
H(19b) H 0.7602 0.0461 0.0970 0.0586 Uiso 1.00 calc . . .
H(26) H 0.1025 0.2192 0.3166 0.0466 Uiso 1.00 calc . . .
H(27) H 0.1259 0.3166 0.4487 0.0520 Uiso 1.00 calc . . .
H(28) H -0.0115 0.3305 0.5360 0.0507 Uiso 1.00 calc . . .
H(29) H -0.1831 0.2572 0.4797 0.0508 Uiso 1.00 calc . . .
H(30) H -0.2132 0.1640 0.3417 0.0439 Uiso 1.00 calc . . .

loop_
_atom_site_aniso_label
_atom_site_aniso_U_11
_atom_site_aniso_U_22
_atom_site_aniso_U_33
_atom_site_aniso_U_12
_atom_site_aniso_U_13
_atom_site_aniso_U_23
Zn(1) 0.0226(4) 0.0370(5) 0.0487(5) 0.0015(4) 0.0154(3) 0.0027(5)
Cl(31) 0.0325(10) 0.052(1) 0.043(1) -0.0015(9) 0.0173(8) 0.002(1)
P(20) 0.0197(9) 0.034(1) 0.046(1) -0.0020(8) 0.0102(8) -0.0047(10)
O(21) 0.023(3) 0.037(3) 0.056(4) 0.002(2) 0.018(2) -0.001(3)
O(22) 0.022(2) 0.035(3) 0.049(3) 0.001(2) 0.005(2) -0.005(3)
O(23) 0.016(2) 0.033(3) 0.060(4) 0.001(2) 0.013(2) -0.001(3)
O(24) 0.024(2) 0.037(3) 0.045(3) -0.004(2) 0.019(2) -0.008(3)
O(32) 0.050(4) 0.059(4) 0.059(4) 0.020(3) 0.008(3) 0.018(3)
O(36) 0.13(2) 0.12(1) 0.11(1) -0.01(1) 0.04(1) -0.01(1)
N(2) 0.030(3) 0.039(4) 0.057(4) 0.010(3) 0.016(3) 0.018(3)
N(5) 0.070(5) 0.035(4) 0.057(4) 0.006(3) 0.041(4) 0.005(3)
N(8) 0.031(4) 0.039(4) 0.087(6) 0.007(3) 0.030(4) 0.012(4)
N(11) 0.027(3) 0.048(4) 0.055(4) 0.001(3) 0.012(3) 0.005(3)
N(16) 0.031(3) 0.038(4) 0.081(5) -0.004(3) 0.031(3) -0.002(4)
N(18) 0.027(3) 0.034(4) 0.062(5) 0.002(3) 0.025(3) 0.003(3)
N(19) 0.029(3) 0.035(4) 0.092(6) -0.004(3) 0.033(4) -0.011(4)
C(3) 0.029(4) 0.073(6) 0.069(7) 0.004(4) 0.016(4) 0.002(5)
C(4) 0.063(5) 0.017(3) 0.046(5) 0.001(4) -0.005(4) -0.001(4)
C(6) 0.059(6) 0.070(7) 0.060(6) 0.002(5) 0.021(5) -0.002(5)
C(7) 0.065(6) 0.064(6) 0.063(7) 0.015(5) 0.039(5) 0.025(5)
C(9) 0.045(5) 0.054(6) 0.094(8) -0.004(4) 0.039(5) 0.002(5)
C(10) 0.051(5) 0.044(5) 0.070(7) -0.013(4) 0.007(5) 0.000(5)
C(12) 0.045(5) 0.056(6) 0.063(6) 0.008(4) 0.018(4) -0.007(5)
C(13) 0.048(5) 0.049(5) 0.072(6) 0.015(4) 0.032(5) 0.004(5)
C(14) 0.026(4) 0.037(4) 0.073(6) -0.003(3) 0.026(4) 0.004(4)
C(15) 0.035(4) 0.034(4) 0.095(7) -0.001(4) 0.031(5) 0.001(5)
C(17) 0.028(4) 0.047(5) 0.060(6) -0.001(4) 0.024(4) -0.011(4)
C(25) 0.025(4) 0.028(4) 0.043(5) 0.000(3) 0.010(3) 0.012(4)
C(26) 0.022(4) 0.049(5) 0.048(5) 0.005(4) 0.012(3) 0.005(4)
C(27) 0.036(4) 0.049(5) 0.043(5) -0.001(4) 0.004(4) -0.007(4)
C(28) 0.031(5) 0.052(5) 0.044(5) 0.006(4) 0.008(4) 0.002(4)
C(29) 0.034(4) 0.050(5) 0.048(5) 0.000(4) 0.020(4) 0.000(4)
C(30) 0.033(4) 0.044(5) 0.037(5) -0.007(4) 0.015(4) 0.006(4)

loop_
_atom_type_symbol
_atom_type_description
_atom_type_scat_dispersion_real
_atom_type_scat_dispersion_imag
_atom_type_scat_source
C C 0.003 0.002
;International Tables for Crystallography
(1992, Vol. C, Tables 4.2.6.8 and 6.1.1.1)
;
H H 0.000 0.000
;International Tables for Crystallography
(1992, Vol. C, Table 6.1.1.2)
;
Cl Cl 0.148 0.159
;International Tables for Crystallography
(1992, Vol. C, Tables 4.2.6.8 and 6.1.1.1)
;
N N 0.006 0.003
;International Tables for Crystallography
(1992, Vol. C, Tables 4.2.6.8 and 6.1.1.1)
;
O O 0.011 0.006
;International Tables for Crystallography
(1992, Vol. C, Tables 4.2.6.8 and 6.1.1.1)
;
P P 0.102 0.094
;International Tables for Crystallography
(1992, Vol. C, Tables 4.2.6.8 and 6.1.1.1)
;
Zn Zn 0.284 1.430
;International Tables for Crystallography
(1992, Vol. C, Tables 4.2.6.8 and 6.1.1.1)
;

loop_
_geom_angle_atom_site_label_1
_geom_angle_atom_site_label_2
_geom_angle_atom_site_label_3
_geom_angle
_geom_angle_publ_flag
O(23) Zn(1) N(2) 111.4(2) yes
O(23) Zn(1) N(5) 111.4(2) yes
O(23) Zn(1) N(8) 111.2(2) yes
O(23) Zn(1) N(11) 114.2(2) yes
N(2) Zn(1) N(5) 81.0(2) yes
N(2) Zn(1) N(8) 137.3(2) yes
N(2) Zn(1) N(11) 82.8(2) yes
N(5) Zn(1) N(8) 81.2(3) yes
N(5) Zn(1) N(11) 134.4(2) yes
N(8) Zn(1) N(11) 82.6(3) yes
O(32) Cl(31) O(33) 113.0(4) yes
O(32) Cl(31) O(34) 110.4(5) yes
O(32) Cl(31) O(35) 113.5(4) yes
O(33) Cl(31) O(34) 104.7(5) yes
O(33) Cl(31) O(35) 105.1(5) yes
O(34) Cl(31) O(35) 109.7(6) yes
O(32) Cl(31) O(33') 105(1) yes
O(32) Cl(31) O(34') 103.8(8) yes
O(32) Cl(31) O(35') 103(1) yes
O(33') Cl(31) O(34') 102(1) yes
O(33') Cl(31) O(35') 123(1) yes
O(34') Cl(31) O(35') 115(1) yes
O(21) P(20) O(22) 115.3(3) yes
O(21) P(20) O(23) 113.0(3) yes
O(21) P(20) O(24) 101.6(3) yes
O(22) P(20) O(23) 112.9(3) yes
O(22) P(20) O(24) 106.4(3) yes
O(23) P(20) O(24) 106.3(3) yes
Zn(1) O(23) P(20) 114.2(3) yes
P(20) O(24) C(25) 125.1(4) yes
Zn(1) N(2) C(3) 103.8(5) yes
Zn(1) N(2) C(13) 103.2(4) yes
Zn(1) N(2) C(14) 113.8(4) yes
C(3) N(2) C(13) 110.6(6) yes
C(3) N(2) C(14) 115.3(7) yes
C(13) N(2) C(14) 109.4(6) yes
Zn(1) N(5) C(4) 110.1(4) yes
Zn(1) N(5) C(6) 107.0(5) yes
C(4) N(5) C(6) 112.2(6) yes
Zn(1) N(8) C(7) 107.2(5) yes
Zn(1) N(8) C(9) 106.7(5) yes
C(7) N(8) C(9) 115.1(7) yes
Zn(1) N(11) C(10) 108.0(5) yes
Zn(1) N(11) C(12) 108.3(5) yes
C(10) N(11) C(12) 113.8(7) yes
C(15) N(16) C(17) 121.3(7) yes
N(2) C(3) C(4) 115.0(7) yes
N(5) C(4) C(3) 102.9(6) yes
N(5) C(6) C(7) 108.7(8) yes
N(8) C(7) C(6) 111.3(7) yes
N(8) C(9) C(10) 107.9(7) yes
N(11) C(10) C(9) 109.7(7) yes
N(11) C(12) C(13) 108.5(7) yes
N(2) C(13) C(12) 112.9(7) yes
N(2) C(14) C(15) 114.0(6) yes
N(16) C(15) C(14) 110.0(6) yes
N(16) C(17) N(18) 118.1(7) yes
N(16) C(17) N(19) 120.2(7) yes
N(18) C(17) N(19) 121.6(6) yes
O(24) C(25) C(26) 124.0(6) yes
O(24) C(25) C(30) 116.2(6) yes
C(26) C(25) C(30) 119.8(7) yes
C(25) C(26) C(27) 119.5(7) yes
C(26) C(27) C(28) 121.2(7) yes
C(27) C(28) C(29) 119.3(7) yes
C(28) C(29) C(30) 120.7(7) yes
C(25) C(30) C(29) 119.3(7) yes

loop_
_geom_bond_atom_site_label_1
_geom_bond_atom_site_label_2
_geom_bond_distance
_geom_bond_publ_flag
Zn(1) O(23) 1.958(5) yes
Zn(1) N(2) 2.211(6) yes
Zn(1) N(5) 2.175(7) yes
Zn(1) N(8) 2.147(6) yes
Zn(1) N(11) 2.070(7) yes
Cl(31) O(32) 1.434(6) yes
Cl(31) O(33) 1.465(9) yes
Cl(31) O(34) 1.467(10) yes
Cl(31) O(35) 1.446(10) yes
Cl(31) O(33') 1.38(3) yes
Cl(31) O(34') 1.43(2) yes
Cl(31) O(35') 1.49(4) yes
P(20) O(21) 1.511(5) yes
P(20) O(22) 1.510(5) yes
P(20) O(23) 1.539(4) yes
P(20) O(24) 1.645(5) yes
O(24) C(25) 1.369(8) yes
N(2) C(3) 1.45(1) yes
N(2) C(13) 1.52(1) yes
N(2) C(14) 1.466(9) yes
N(5) C(4) 1.65(1) yes
N(5) C(6) 1.45(1) yes
N(8) C(7) 1.52(1) yes
N(8) C(9) 1.47(1) yes
N(11) C(10) 1.54(1) yes
N(11) C(12) 1.44(1) yes
N(16) C(15) 1.473(10) yes
N(16) C(17) 1.334(9) yes
N(18) C(17) 1.308(9) yes
N(19) C(17) 1.336(10) yes
C(3) C(4) 1.49(1) yes
C(6) C(7) 1.47(1) yes
C(9) C(10) 1.48(1) yes
C(12) C(13) 1.48(1) yes
C(14) C(15) 1.517(10) yes
C(25) C(26) 1.415(10) yes
C(25) C(30) 1.390(10) yes
C(26) C(27) 1.37(1) yes
C(27) C(28) 1.38(1) yes
C(28) C(29) 1.40(1) yes
C(29) C(30) 1.39(1) yes

loop_
_geom_contact_atom_site_label_1
_geom_contact_atom_site_label_2
_geom_contact_distance
_geom_contact_site_symmetry_2
P(20) N(19) 3.522(6) 1_455
P(20) N(18) 3.583(6) 1_455
O(21) N(19) 2.798(7) 1_455
O(21) N(11) 2.931(8) 3_555
O(21) C(12) 3.41(1) 3_555
O(21) C(13) 3.57(1) 3_555
O(22) N(16) 2.673(8) 4_455
O(22) O(36) 2.96(2) 4_454
O(22) N(18) 3.060(7) 1_455
O(22) N(18) 3.326(7) 4_455
O(22) C(17) 3.437(9) 4_455
O(22) C(12) 3.46(1) 3_555
O(22) N(11) 3.534(8) 3_555
O(22) C(14) 3.554(9) 4_455
O(23) N(18) 3.067(8) 4_455
O(24) N(19) 3.181(8) 1_455
O(24) O(33) 3.33(1) 3_556
O(24) N(18) 3.411(8) 1_455
O(24) C(17) 3.530(9) 1_455
O(32) C(27) 3.362(10) .
O(32) C(28) 3.574(9) .
O(33) N(8) 2.92(1) 3_556
O(33) C(7) 3.06(1) 3_556
O(33) N(19) 3.33(1) 3_656
O(33) C(9) 3.44(1) 3_556
O(33') N(19) 2.93(3) 3_656
O(33') N(8) 3.05(3) 3_556
O(33') C(9) 3.18(3) 3_556
O(33') O(36) 3.21(3) .
O(34) O(36) 2.50(2) .
O(34) N(19) 3.22(1) 3_656
O(34) C(15) 3.25(1) 3_656
O(34) C(9) 3.55(1) 2_556
O(34) C(12) 3.55(1) 2_556
O(34') C(9) 3.07(2) 2_556
O(34') O(36) 3.20(3) .
O(34') C(3) 3.41(2) 3_656
O(34') C(15) 3.42(2) 3_656
O(34') C(10) 3.54(2) 2_556
O(35) C(28) 3.14(1) 4_555
O(35) C(29) 3.29(1) 4_555
O(35) C(4) 3.32(1) .
O(35) N(5) 3.38(1) .
O(35) C(3) 3.51(1) 3_656
O(35) C(6) 3.57(1) .
O(35') N(5) 2.88(4) .
O(35') C(6) 2.93(4) .
O(35') C(4) 3.23(4) .
O(35') C(29) 3.50(4) 4_555
O(36) N(19) 2.90(2) 3_656
O(36) N(16) 2.91(2) 1_556
O(36) C(15) 3.28(2) 1_556
O(36) C(17) 3.40(2) 1_556
O(36) C(12) 3.43(2) 2_556
O(36) C(14) 3.51(2) 1_556
O(36) C(15) 3.51(2) 3_656
C(4) C(28) 3.43(1) 4_555
C(6) C(29) 3.51(1) 3_556

loop_
_geom_hbond_atom_site_label_D
_geom_hbond_atom_site_label_H
_geom_hbond_atom_site_label_A
_geom_hbond_site_symmetry_A
_geom_hbond_distance_DH
_geom_hbond_distance_HA
_geom_hbond_distance_DA
_geom_hbond_angle_DHA
_geom_hbond_publ_flag
N(8) H(8) O(24) . 0.950 2.316 2.973(7) 125.815 no
N(11) H(11) O(21) 3_555 0.951 2.012 2.931(8) 162.034 no
N(16) H(16) O(22) 4_555 0.950 1.781 2.673(7) 155.019 no
N(18) H(18a) O(23) 4_555 0.950 2.162 3.067(7) 158.753 no
N(18) H(18b) O(22) 1_655 0.950 2.157 3.060(7) 158.456 no
N(19) H(19b) O(21) 1_655 0.951 1.854 2.798(8) 171.814 no
N(5) H(5) O(35') 1_555 0.950 2.398 2.88(4) 111.377 no
N(8) H(8) O(33) 3_556 0.950 2.284 2.92(1) 123.683 no
N(8) H(8) O(33') 3_556 0.950 2.386 3.05(2) 126.750 no
N(19) H(19a) O(33') 3_656 0.949 2.400 2.93(2) 115.072 no
N(19) H(19a) O(34) 3_656 0.949 2.359 3.22(1) 151.347 no
N(19) H(19a) O(36) 3_656 0.949 2.145 2.90(1) 135.630 no
